data_4069646
loop_
_publ_author_name
'Haddad, Mansour'
'Laghzaoui, Mohamed'
'Welter, Richard'
'Dagorne, Samuel'

_publ_section_title
;
 Synthesis and Structure of Neutral and Cationic Aluminum Complexes
 Supported by BidentateO,P-Phosphinophenolate Ligands and Their Reactivity
 with Propylene Oxide and \e-Caprolactone
;
_journal_issue 15
_journal_name_full Organometallics
_journal_page_first 4584
_journal_paper_doi 10.1021/om9003362
_journal_volume 28
_journal_year 2009
_chemical_formula_moiety 'C69 H72 Al O3 P3, 5(C6 H6)'
_chemical_formula_sum 'C99 H102 Al O3 P3'
_chemical_formula_weight 1459.70
_chemical_name_systematic
; 
 ? 
;
_space_group_IT_number 2
_symmetry_cell_setting triclinic
_symmetry_space_group_name_Hall '-P 1'
_symmetry_space_group_name_H-M 'P -1'
_atom_sites_solution_hydrogens geom
_atom_sites_solution_primary direct
_atom_sites_solution_secondary difmap
_audit_creation_method SHELXL-97
_cell_angle_alpha 103.31(5)
_cell_angle_beta 90.52(5)
_cell_angle_gamma 103.92(5)
_cell_formula_units_Z 2
_cell_length_a 13.2630(10)
_cell_length_b 14.094(2)
_cell_length_c 23.695(4)
_cell_measurement_reflns_used 124511
_cell_measurement_temperature 173(2)
_cell_measurement_theta_max 30.034
_cell_measurement_theta_min 0.998
_cell_volume 4174.0(17)
_computing_cell_refinement 'Denzo (Nonius B.V., 1998)'
_computing_data_collection 'Collect (Nonius B.V., 1998)'
_computing_data_reduction 'Denzo (Nonius B.V., 1998)'
_computing_molecular_graphics 'PLATON 98 (Spek, 1998)'
_computing_publication_material 'SHELXL-97 (Sheldrick, 1997)'
_computing_structure_refinement 'SHELXL-97 (Sheldrick, 1997)'
_computing_structure_solution 'SHELXS-97 (Sheldrick, 1997)'
_diffrn_ambient_temperature 173(2)
_diffrn_measured_fraction_theta_full 0.988
_diffrn_measured_fraction_theta_max 0.988
_diffrn_measurement_device_type KappaCCD
_diffrn_measurement_method '\p scans'
_diffrn_radiation_monochromator graphite
_diffrn_radiation_source 'fine-focus sealed tube'
_diffrn_radiation_type MoK\a
_diffrn_radiation_wavelength 0.71070
_diffrn_reflns_av_R_equivalents 0.0000
_diffrn_reflns_av_sigmaI/netI 0.1997
_diffrn_reflns_limit_h_max 18
_diffrn_reflns_limit_h_min -18
_diffrn_reflns_limit_k_max 19
_diffrn_reflns_limit_k_min -19
_diffrn_reflns_limit_l_max 33
_diffrn_reflns_limit_l_min 0
_diffrn_reflns_number 24186
_diffrn_reflns_theta_full 30.04
_diffrn_reflns_theta_max 30.04
_diffrn_reflns_theta_min 1.53
_exptl_absorpt_coefficient_mu 0.132
_exptl_absorpt_correction_type none
_exptl_crystal_colour colorless
_exptl_crystal_density_diffrn 1.161
_exptl_crystal_density_method 'not measured'
_exptl_crystal_description prism
_exptl_crystal_F_000 1556
_exptl_crystal_size_max 0.10
_exptl_crystal_size_mid 0.10
_exptl_crystal_size_min 0.10
_refine_diff_density_max 0.972
_refine_diff_density_min -0.653
_refine_diff_density_rms 0.126
_refine_ls_extinction_method none
_refine_ls_goodness_of_fit_ref 1.153
_refine_ls_hydrogen_treatment constr
_refine_ls_matrix_type full
_refine_ls_number_parameters 805
_refine_ls_number_reflns 24185
_refine_ls_number_restraints 0
_refine_ls_restrained_S_all 1.153
_refine_ls_R_factor_all 0.2558
_refine_ls_R_factor_gt 0.1495
_refine_ls_shift/su_max 0.000
_refine_ls_shift/su_mean 0.000
_refine_ls_structure_factor_coef Fsqd
_refine_ls_weighting_details 'calc w=1/[\s^2^(Fo^2^)+(0.0140P)^2^+20.5941P] where P=(Fo^2^+2Fc^2^)/3'
_refine_ls_weighting_scheme calc
_refine_ls_wR_factor_gt 0.2698
_refine_ls_wR_factor_ref 0.3213
_reflns_number_gt 13349
_reflns_number_total 24185
_reflns_threshold_expression >2sigma(I)
_cod_data_source_file om9003362_si_002.cif
_cod_data_source_block complex_5_C
_cod_database_code 4069646

loop_
_symmetry_equiv_pos_as_xyz
'x, y, z'
'-x, -y, -z'

loop_
_atom_site_label
_atom_site_type_symbol
_atom_site_fract_x
_atom_site_fract_y
_atom_site_fract_z
_atom_site_U_iso_or_equiv
_atom_site_adp_type
_atom_site_occupancy
_atom_site_symmetry_multiplicity
_atom_site_calc_flag
P1 P 0.97195(9) 0.69904(9) 0.39044(6) 0.0177(3) Uani 1 1 d
P2 P 0.98796(11) 0.84567(11) 0.27407(6) 0.0240(3) Uani 1 1 d
P3 P 0.88500(10) 0.55490(10) 0.23694(6) 0.0214(3) Uani 1 1 d
Al Al 1.05754(11) 0.68672(11) 0.28936(7) 0.0194(3) Uani 1 1 d
O1 O 1.1624(3) 0.7716(3) 0.33750(15) 0.0227(8) Uani 1 1 d
O2 O 1.1089(3) 0.7047(3) 0.22224(15) 0.0243(8) Uani 1 1 d
O3 O 1.0891(3) 0.5711(3) 0.29119(15) 0.0227(8) Uani 1 1 d
C1 C 1.1781(4) 0.7911(3) 0.3952(2) 0.0195(10) Uani 1 1 d
C2 C 1.0966(4) 0.7656(4) 0.4301(2) 0.0197(10) Uani 1 1 d
C3 C 1.1123(4) 0.7878(4) 0.4904(2) 0.0212(10) Uani 1 1 d
H3 H 1.0551 0.7704 0.5131 0.025 Uiso 1 1 calc
C4 C 1.2099(4) 0.8349(4) 0.5176(2) 0.0220(10) Uani 1 1 d
C5 C 1.2295(4) 0.8575(5) 0.5827(2) 0.0322(13) Uani 1 1 d
H5A H 1.1862 0.9016 0.6014 0.048 Uiso 1 1 calc
H5B H 1.3031 0.8912 0.5934 0.048 Uiso 1 1 calc
H5C H 1.2118 0.7945 0.5955 0.048 Uiso 1 1 calc
C6 C 1.2909(4) 0.8593(4) 0.4822(2) 0.0245(11) Uani 1 1 d
H6 H 1.3582 0.8920 0.5007 0.029 Uiso 1 1 calc
C7 C 1.2800(4) 0.8393(4) 0.4221(2) 0.0226(11) Uani 1 1 d
C8 C 1.3735(4) 0.8633(5) 0.3853(2) 0.0315(13) Uani 1 1 d
C9 C 1.4740(4) 0.9198(6) 0.4234(3) 0.0447(17) Uani 1 1 d
H9A H 1.5318 0.9336 0.3986 0.067 Uiso 1 1 calc
H9B H 1.4896 0.8784 0.4487 0.067 Uiso 1 1 calc
H9C H 1.4648 0.9835 0.4473 0.067 Uiso 1 1 calc
C10 C 1.3913(5) 0.7628(6) 0.3496(3) 0.0453(17) Uani 1 1 d
H10A H 1.4506 0.7766 0.3258 0.068 Uiso 1 1 calc
H10B H 1.3288 0.7251 0.3244 0.068 Uiso 1 1 calc
H10C H 1.4059 0.7229 0.3761 0.068 Uiso 1 1 calc
C11 C 1.3551(5) 0.9299(5) 0.3457(3) 0.0445(17) Uani 1 1 d
H11A H 1.4157 0.9442 0.3228 0.067 Uiso 1 1 calc
H11B H 1.3448 0.9933 0.3694 0.067 Uiso 1 1 calc
H11C H 1.2930 0.8951 0.3195 0.067 Uiso 1 1 calc
C12 C 1.1276(4) 0.7848(4) 0.1985(2) 0.0247(11) Uani 1 1 d
C13 C 1.0737(4) 0.8599(4) 0.2156(2) 0.0269(11) Uani 1 1 d
C14 C 1.0906(5) 0.9427(5) 0.1902(3) 0.0363(14) Uani 1 1 d
H14 H 1.0532 0.9927 0.2022 0.044 Uiso 1 1 calc
C15 C 1.1605(5) 0.9520(5) 0.1485(3) 0.0415(15) Uani 1 1 d
C16 C 1.1805(7) 1.0429(6) 0.1218(4) 0.066(2) Uani 1 1 d
H16A H 1.1208 1.0370 0.0954 0.098 Uiso 1 1 calc
H16B H 1.2433 1.0457 0.1002 0.098 Uiso 1 1 calc
H16C H 1.1901 1.1045 0.1528 0.098 Uiso 1 1 calc
C17 C 1.2146(5) 0.8773(5) 0.1328(3) 0.0373(14) Uani 1 1 d
H17 H 1.2645 0.8850 0.1046 0.045 Uiso 1 1 calc
C18 C 1.2013(4) 0.7934(4) 0.1550(2) 0.0285(12) Uani 1 1 d
C19 C 1.2681(4) 0.7172(5) 0.1383(3) 0.0320(13) Uani 1 1 d
C20 C 1.3379(5) 0.7241(5) 0.1913(3) 0.0407(15) Uani 1 1 d
H20A H 1.3811 0.6760 0.1812 0.061 Uiso 1 1 calc
H20B H 1.2947 0.7083 0.2229 0.061 Uiso 1 1 calc
H20C H 1.3827 0.7925 0.2040 0.061 Uiso 1 1 calc
C21 C 1.3378(6) 0.7395(6) 0.0889(3) 0.0512(18) Uani 1 1 d
H21A H 1.2941 0.7350 0.0544 0.077 Uiso 1 1 calc
H21B H 1.3800 0.6903 0.0797 0.077 Uiso 1 1 calc
H21C H 1.3837 0.8075 0.1013 0.077 Uiso 1 1 calc
C22 C 1.1995(5) 0.6092(5) 0.1169(3) 0.0395(15) Uani 1 1 d
H22A H 1.1550 0.6053 0.0828 0.059 Uiso 1 1 calc
H22B H 1.1558 0.5913 0.1479 0.059 Uiso 1 1 calc
H22C H 1.2439 0.5623 0.1065 0.059 Uiso 1 1 calc
C23 C 1.0435(4) 0.4753(4) 0.2639(2) 0.0224(10) Uani 1 1 d
C24 C 0.9416(4) 0.4503(4) 0.2381(2) 0.0241(11) Uani 1 1 d
C25 C 0.8912(4) 0.3499(4) 0.2113(3) 0.0308(13) Uani 1 1 d
H25 H 0.8222 0.3339 0.1944 0.037 Uiso 1 1 calc
C26 C 0.9417(5) 0.2745(4) 0.2095(3) 0.0350(14) Uani 1 1 d
C27 C 0.8902(6) 0.1656(5) 0.1788(4) 0.054(2) Uani 1 1 d
H27A H 0.8168 0.1494 0.1875 0.081 Uiso 1 1 calc
H27B H 0.9256 0.1207 0.1923 0.081 Uiso 1 1 calc
H27C H 0.8949 0.1567 0.1367 0.081 Uiso 1 1 calc
C28 C 1.0425(5) 0.3004(4) 0.2345(3) 0.0323(13) Uani 1 1 d
H28 H 1.0765 0.2480 0.2335 0.039 Uiso 1 1 calc
C29 C 1.0970(4) 0.3986(4) 0.2609(2) 0.0268(11) Uani 1 1 d
C30 C 1.2111(4) 0.4232(4) 0.2842(3) 0.0299(12) Uani 1 1 d
C31 C 1.2231(5) 0.4721(5) 0.3498(3) 0.0393(15) Uani 1 1 d
H31A H 1.2963 0.4871 0.3637 0.059 Uiso 1 1 calc
H31B H 1.1804 0.4258 0.3705 0.059 Uiso 1 1 calc
H31C H 1.2001 0.5347 0.3570 0.059 Uiso 1 1 calc
C32 C 1.2768(4) 0.4951(5) 0.2507(3) 0.0358(14) Uani 1 1 d
H32A H 1.3502 0.5116 0.2647 0.054 Uiso 1 1 calc
H32B H 1.2528 0.5570 0.2570 0.054 Uiso 1 1 calc
H32C H 1.2694 0.4625 0.2091 0.054 Uiso 1 1 calc
C33 C 1.2539(5) 0.3294(5) 0.2750(3) 0.0438(16) Uani 1 1 d
H33A H 1.3268 0.3489 0.2901 0.066 Uiso 1 1 calc
H33B H 1.2493 0.2976 0.2333 0.066 Uiso 1 1 calc
H33C H 1.2129 0.2818 0.2954 0.066 Uiso 1 1 calc
C34 C 0.8833(4) 0.7788(4) 0.4130(2) 0.0185(10) Uani 1 1 d
C35 C 0.9175(4) 0.8795(4) 0.4422(3) 0.0285(12) Uani 1 1 d
H35 H 0.9899 0.9093 0.4509 0.034 Uiso 1 1 calc
C36 C 0.8462(5) 0.9366(4) 0.4585(3) 0.0423(17) Uani 1 1 d
H36 H 0.8701 1.0058 0.4777 0.051 Uiso 1 1 calc
C37 C 0.7407(5) 0.8941(5) 0.4470(3) 0.0367(14) Uani 1 1 d
H37 H 0.6923 0.9333 0.4594 0.044 Uiso 1 1 calc
C38 C 0.7057(4) 0.7947(4) 0.4178(3) 0.0291(12) Uani 1 1 d
H38 H 0.6331 0.7653 0.4097 0.035 Uiso 1 1 calc
C39 C 0.7761(4) 0.7378(4) 0.4002(2) 0.0242(11) Uani 1 1 d
H39 H 0.7516 0.6698 0.3790 0.029 Uiso 1 1 calc
C40 C 0.9248(4) 0.5945(4) 0.4252(2) 0.0187(10) Uani 1 1 d
C41 C 0.8532(4) 0.5962(4) 0.4672(2) 0.0265(11) Uani 1 1 d
H41 H 0.8278 0.6546 0.4802 0.032 Uiso 1 1 calc
C42 C 0.8179(5) 0.5132(5) 0.4906(3) 0.0317(13) Uani 1 1 d
H42 H 0.7683 0.5147 0.5193 0.038 Uiso 1 1 calc
C43 C 0.8555(5) 0.4284(4) 0.4721(3) 0.0355(14) Uani 1 1 d
H43 H 0.8316 0.3716 0.4879 0.043 Uiso 1 1 calc
C44 C 0.9275(5) 0.4266(4) 0.4306(3) 0.0338(13) Uani 1 1 d
H44 H 0.9533 0.3683 0.4180 0.041 Uiso 1 1 calc
C45 C 0.9626(4) 0.5086(4) 0.4072(2) 0.0253(11) Uani 1 1 d
H45 H 1.0126 0.5067 0.3788 0.030 Uiso 1 1 calc
C46 C 1.0187(4) 0.9755(4) 0.3195(3) 0.0295(12) Uani 1 1 d
C47 C 1.0993(5) 1.0038(5) 0.3620(3) 0.0379(14) Uani 1 1 d
H47 H 1.1331 0.9552 0.3694 0.045 Uiso 1 1 calc
C48 C 1.1315(6) 1.1034(5) 0.3942(3) 0.0501(18) Uani 1 1 d
H48 H 1.1863 1.1223 0.4238 0.060 Uiso 1 1 calc
C49 C 1.0835(6) 1.1741(5) 0.3830(3) 0.0492(18) Uani 1 1 d
H49 H 1.1055 1.2420 0.4048 0.059 Uiso 1 1 calc
C50 C 1.0041(6) 1.1470(5) 0.3406(3) 0.0463(18) Uani 1 1 d
H50 H 0.9720 1.1964 0.3326 0.056 Uiso 1 1 calc
C51 C 0.9705(5) 1.0481(5) 0.3093(3) 0.0362(14) Uani 1 1 d
H51 H 0.9141 1.0295 0.2807 0.043 Uiso 1 1 calc
C52 C 0.8563(4) 0.8277(4) 0.2421(3) 0.0318(13) Uani 1 1 d
C53 C 0.8327(5) 0.7900(5) 0.1829(3) 0.0442(16) Uani 1 1 d
H53 H 0.8861 0.7782 0.1578 0.053 Uiso 1 1 calc
C54 C 0.7300(7) 0.7696(6) 0.1602(4) 0.066(2) Uani 1 1 d
H54 H 0.7133 0.7431 0.1196 0.079 Uiso 1 1 calc
C55 C 0.6529(6) 0.7878(7) 0.1968(5) 0.070(3) Uani 1 1 d
H55 H 0.5830 0.7731 0.1814 0.084 Uiso 1 1 calc
C56 C 0.6764(6) 0.8269(6) 0.2554(5) 0.061(2) Uani 1 1 d
H56 H 0.6232 0.8412 0.2800 0.073 Uiso 1 1 calc
C57 C 0.7774(5) 0.8456(5) 0.2785(3) 0.0416(16) Uani 1 1 d
H57 H 0.7930 0.8705 0.3192 0.050 Uiso 1 1 calc
C58 C 0.8420(4) 0.5330(4) 0.1604(2) 0.0274(12) Uani 1 1 d
C59 C 0.9102(5) 0.5754(5) 0.1242(3) 0.0379(14) Uani 1 1 d
H59 H 0.9773 0.6157 0.1395 0.045 Uiso 1 1 calc
C60 C 0.8821(6) 0.5602(6) 0.0655(3) 0.0513(18) Uani 1 1 d
H60 H 0.9295 0.5901 0.0410 0.062 Uiso 1 1 calc
C77 C 1.3734(7) 1.3226(6) 0.4389(4) 0.062(2) Uiso 1 1 d
H77 H 1.3081 1.3335 0.4294 0.074 Uiso 1 1 calc
C61 C 0.7855(6) 0.5018(6) 0.0432(3) 0.0505(19) Uani 1 1 d
H61 H 0.7657 0.4922 0.0033 0.061 Uiso 1 1 calc
C62 C 0.7169(5) 0.4572(7) 0.0781(3) 0.056(2) Uani 1 1 d
H62 H 0.6507 0.4157 0.0621 0.067 Uiso 1 1 calc
C63 C 0.7445(5) 0.4726(5) 0.1369(3) 0.0402(15) Uani 1 1 d
H63 H 0.6969 0.4420 0.1610 0.048 Uiso 1 1 calc
C64 C 0.7629(4) 0.5307(4) 0.2730(2) 0.0245(11) Uani 1 1 d
C65 C 0.6864(5) 0.5800(5) 0.2628(3) 0.0344(13) Uani 1 1 d
H65 H 0.6972 0.6225 0.2364 0.041 Uiso 1 1 calc
C66 C 0.5952(5) 0.5662(5) 0.2914(3) 0.0440(17) Uani 1 1 d
H66 H 0.5433 0.5988 0.2840 0.053 Uiso 1 1 calc
C67 C 0.5788(5) 0.5061(5) 0.3303(3) 0.0460(18) Uani 1 1 d
H67 H 0.5159 0.4974 0.3496 0.055 Uiso 1 1 calc
C68 C 0.6531(5) 0.4588(5) 0.3412(3) 0.0391(15) Uani 1 1 d
H68 H 0.6419 0.4180 0.3685 0.047 Uiso 1 1 calc
C69 C 0.7458(4) 0.4700(4) 0.3124(3) 0.0298(12) Uani 1 1 d
H69 H 0.7966 0.4363 0.3198 0.036 Uiso 1 1 calc
C70 C 1.5295(8) 1.0253(7) 0.2399(4) 0.074(3) Uiso 1 1 d
H70 H 1.5241 0.9560 0.2376 0.088 Uiso 1 1 calc
C71 C 1.4421(7) 1.0534(7) 0.2291(4) 0.071(2) Uiso 1 1 d
H71 H 1.3772 1.0050 0.2190 0.085 Uiso 1 1 calc
C72 C 1.4494(8) 1.1546(8) 0.2331(5) 0.085(3) Uiso 1 1 d
H72 H 1.3890 1.1775 0.2279 0.101 Uiso 1 1 calc
C73 C 1.5460(9) 1.2212(9) 0.2448(5) 0.094(3) Uiso 1 1 d
H73 H 1.5525 1.2899 0.2450 0.113 Uiso 1 1 calc
C74 C 1.6311(9) 1.1910(9) 0.2559(5) 0.091(3) Uiso 1 1 d
H74 H 1.6962 1.2393 0.2652 0.110 Uiso 1 1 calc
C75 C 1.6265(8) 1.0921(8) 0.2542(5) 0.084(3) Uiso 1 1 d
H75 H 1.6865 1.0706 0.2623 0.101 Uiso 1 1 calc
C76 C 1.4129(7) 1.2571(7) 0.3996(4) 0.072(2) Uiso 1 1 d
H76 H 1.3766 1.2235 0.3630 0.087 Uiso 1 1 calc
C78 C 1.4233(7) 1.3727(6) 0.4908(4) 0.063(2) Uiso 1 1 d
H78 H 1.3938 1.4186 0.5172 0.075 Uiso 1 1 calc
C79 C 1.5173(8) 1.3566(7) 0.5052(4) 0.073(3) Uiso 1 1 d
H79 H 1.5539 1.3917 0.5416 0.088 Uiso 1 1 calc
C80 C 1.5580(8) 1.2895(7) 0.4666(4) 0.074(3) Uiso 1 1 d
H80 H 1.6224 1.2773 0.4768 0.088 Uiso 1 1 calc
C81 C 1.5079(8) 1.2403(7) 0.4144(4) 0.075(3) Uiso 1 1 d
H81 H 1.5372 1.1945 0.3879 0.091 Uiso 1 1 calc
C82 C 0.4461(9) 0.2829(9) 0.1005(5) 0.098(3) Uiso 1 1 d
H82 H 0.4520 0.2275 0.1157 0.118 Uiso 1 1 calc
C83 C 0.4537(8) 0.3735(8) 0.1366(5) 0.082(3) Uiso 1 1 d
H83 H 0.4660 0.3823 0.1773 0.098 Uiso 1 1 calc
C84 C 0.4441(8) 0.4508(8) 0.1157(5) 0.085(3) Uiso 1 1 d
H84 H 0.4495 0.5143 0.1419 0.103 Uiso 1 1 calc
C85 C 0.4269(9) 0.4419(9) 0.0580(5) 0.099(4) Uiso 1 1 d
H85 H 0.4202 0.4983 0.0441 0.119 Uiso 1 1 calc
C86 C 0.4193(9) 0.3524(9) 0.0207(5) 0.097(3) Uiso 1 1 d
H86 H 0.4068 0.3451 -0.0198 0.116 Uiso 1 1 calc
C87 C 0.4300(11) 0.2706(11) 0.0417(6) 0.115(4) Uiso 1 1 d
H87 H 0.4261 0.2072 0.0157 0.138 Uiso 1 1 calc
C88 C 1.1300(10) 0.2213(9) 0.0246(5) 0.100(4) Uiso 1 1 d
H88 H 1.1851 0.1887 0.0169 0.120 Uiso 1 1 calc
C89 C 1.1353(9) 0.2947(8) 0.0735(5) 0.086(3) Uiso 1 1 d
H89 H 1.1959 0.3154 0.0993 0.103 Uiso 1 1 calc
C90 C 1.0577(8) 0.3385(7) 0.0861(4) 0.073(3) Uiso 1 1 d
H90 H 1.0630 0.3888 0.1212 0.088 Uiso 1 1 calc
C91 C 0.9713(8) 0.3127(8) 0.0500(5) 0.082(3) Uiso 1 1 d
H91 H 0.9163 0.3449 0.0593 0.099 Uiso 1 1 calc
C92 C 0.9636(9) 0.2399(9) -0.0004(5) 0.099(3) Uiso 1 1 d
H92 H 0.9030 0.2205 -0.0261 0.118 Uiso 1 1 calc
C93 C 1.0447(10) 0.1948(9) -0.0134(5) 0.098(3) Uiso 1 1 d
H93 H 1.0411 0.1454 -0.0488 0.117 Uiso 1 1 calc
C94 C 0.568(2) 0.024(2) 0.0812(11) 0.221(10) Uiso 1 1 d
H94 H 0.4992 0.0212 0.0934 0.265 Uiso 1 1 calc
C95 C 0.612(3) 0.087(2) 0.0456(14) 0.271(13) Uiso 1 1 d
H95 H 0.5746 0.1288 0.0329 0.326 Uiso 1 1 calc
C96 C 0.7177(17) 0.0875(15) 0.0285(8) 0.170(7) Uiso 1 1 d
H96 H 0.7540 0.1365 0.0093 0.204 Uiso 1 1 calc
C97 C 0.7607(12) 0.0212(12) 0.0397(7) 0.128(5) Uiso 1 1 d
H97 H 0.8233 0.0133 0.0221 0.154 Uiso 1 1 calc
C98 C 0.7201(11) -0.0383(11) 0.0757(6) 0.115(4) Uiso 1 1 d
H98 H 0.7570 -0.0830 0.0855 0.138 Uiso 1 1 calc
C99 C 0.6269(13) -0.0338(12) 0.0976(7) 0.135(5) Uiso 1 1 d
H99 H 0.6018 -0.0718 0.1252 0.162 Uiso 1 1 calc

loop_
_atom_site_aniso_label
_atom_site_aniso_U_11
_atom_site_aniso_U_22
_atom_site_aniso_U_33
_atom_site_aniso_U_23
_atom_site_aniso_U_13
_atom_site_aniso_U_12
P1 0.0140(6) 0.0177(6) 0.0215(7) 0.0049(5) 0.0005(5) 0.0038(5)
P2 0.0227(7) 0.0253(7) 0.0264(7) 0.0090(6) 0.0034(5) 0.0078(5)
P3 0.0165(6) 0.0244(7) 0.0222(7) 0.0039(5) -0.0012(5) 0.0048(5)
Al 0.0143(7) 0.0228(8) 0.0201(8) 0.0038(6) -0.0001(6) 0.0041(6)
O1 0.0155(17) 0.0248(18) 0.0248(19) 0.0047(15) 0.0002(14) 0.0003(14)
O2 0.0253(19) 0.0238(19) 0.0241(19) 0.0056(15) 0.0048(15) 0.0064(15)
O3 0.0186(17) 0.0211(18) 0.027(2) 0.0023(15) -0.0047(14) 0.0057(14)
C1 0.021(2) 0.014(2) 0.024(3) 0.0026(19) 0.003(2) 0.0059(18)
C2 0.016(2) 0.018(2) 0.025(3) 0.005(2) -0.0006(19) 0.0055(18)
C3 0.019(2) 0.018(2) 0.026(3) 0.003(2) 0.001(2) 0.0064(19)
C4 0.021(2) 0.019(2) 0.025(3) 0.001(2) -0.002(2) 0.007(2)
C5 0.028(3) 0.038(3) 0.027(3) 0.003(2) -0.005(2) 0.005(2)
C6 0.019(2) 0.021(2) 0.030(3) -0.001(2) -0.009(2) 0.006(2)
C7 0.016(2) 0.020(2) 0.030(3) 0.004(2) 0.000(2) 0.0041(19)
C8 0.016(2) 0.043(3) 0.030(3) 0.003(3) 0.003(2) 0.001(2)
C9 0.018(3) 0.063(4) 0.039(4) 0.000(3) 0.001(3) -0.006(3)
C10 0.025(3) 0.062(5) 0.041(4) -0.002(3) 0.005(3) 0.009(3)
C11 0.029(3) 0.054(4) 0.041(4) 0.015(3) 0.003(3) -0.010(3)
C12 0.021(2) 0.030(3) 0.021(3) 0.004(2) -0.005(2) 0.003(2)
C13 0.027(3) 0.029(3) 0.027(3) 0.009(2) 0.002(2) 0.008(2)
C14 0.044(4) 0.032(3) 0.039(4) 0.016(3) 0.009(3) 0.015(3)
C15 0.052(4) 0.039(4) 0.039(4) 0.019(3) 0.012(3) 0.013(3)
C16 0.088(6) 0.056(5) 0.069(6) 0.035(4) 0.033(5) 0.030(5)
C17 0.038(3) 0.042(4) 0.035(3) 0.015(3) 0.015(3) 0.008(3)
C18 0.026(3) 0.032(3) 0.025(3) 0.008(2) 0.005(2) 0.002(2)
C19 0.029(3) 0.037(3) 0.032(3) 0.009(3) 0.010(2) 0.010(2)
C20 0.031(3) 0.047(4) 0.044(4) 0.005(3) 0.003(3) 0.014(3)
C21 0.050(4) 0.062(5) 0.049(4) 0.016(4) 0.025(3) 0.026(4)
C22 0.037(3) 0.043(4) 0.033(3) -0.002(3) 0.008(3) 0.012(3)
C23 0.021(2) 0.021(2) 0.022(3) 0.004(2) 0.004(2) 0.003(2)
C24 0.020(2) 0.028(3) 0.025(3) 0.006(2) 0.002(2) 0.008(2)
C25 0.021(3) 0.026(3) 0.040(3) 0.001(2) -0.005(2) 0.003(2)
C26 0.036(3) 0.021(3) 0.044(4) 0.001(2) -0.001(3) 0.004(2)
C27 0.044(4) 0.023(3) 0.084(6) -0.004(3) -0.013(4) 0.005(3)
C28 0.032(3) 0.025(3) 0.044(4) 0.010(3) 0.005(3) 0.011(2)
C29 0.025(3) 0.030(3) 0.027(3) 0.009(2) 0.002(2) 0.009(2)
C30 0.024(3) 0.033(3) 0.038(3) 0.011(3) 0.000(2) 0.014(2)
C31 0.031(3) 0.053(4) 0.038(4) 0.010(3) -0.007(3) 0.019(3)
C32 0.022(3) 0.045(4) 0.040(4) 0.008(3) 0.004(2) 0.009(3)
C33 0.036(3) 0.042(4) 0.059(4) 0.009(3) -0.002(3) 0.022(3)
C34 0.017(2) 0.017(2) 0.023(3) 0.0059(19) 0.0009(19) 0.0063(18)
C35 0.020(3) 0.015(2) 0.047(3) 0.001(2) -0.008(2) 0.0028(19)
C36 0.031(3) 0.026(3) 0.062(4) -0.009(3) -0.015(3) 0.013(3)
C37 0.031(3) 0.032(3) 0.047(4) -0.001(3) -0.002(3) 0.018(3)
C38 0.014(2) 0.033(3) 0.039(3) 0.005(2) 0.002(2) 0.007(2)
C39 0.022(3) 0.020(2) 0.028(3) 0.001(2) -0.001(2) 0.007(2)
C40 0.013(2) 0.021(2) 0.023(3) 0.010(2) -0.0008(18) 0.0016(18)
C41 0.028(3) 0.023(3) 0.031(3) 0.008(2) 0.002(2) 0.011(2)
C42 0.031(3) 0.037(3) 0.032(3) 0.017(3) 0.005(2) 0.009(2)
C43 0.036(3) 0.028(3) 0.047(4) 0.022(3) -0.005(3) 0.003(2)
C44 0.035(3) 0.023(3) 0.046(4) 0.009(3) -0.002(3) 0.011(2)
C45 0.028(3) 0.021(3) 0.028(3) 0.005(2) 0.001(2) 0.010(2)
C46 0.029(3) 0.027(3) 0.033(3) 0.008(2) 0.013(2) 0.005(2)
C47 0.044(4) 0.030(3) 0.038(4) 0.008(3) 0.001(3) 0.008(3)
C48 0.058(5) 0.039(4) 0.044(4) 0.005(3) -0.001(3) 0.000(3)
C49 0.066(5) 0.027(3) 0.050(4) 0.002(3) 0.021(4) 0.008(3)
C50 0.058(4) 0.026(3) 0.061(5) 0.014(3) 0.026(4) 0.018(3)
C51 0.040(3) 0.035(3) 0.041(4) 0.014(3) 0.016(3) 0.017(3)
C52 0.024(3) 0.032(3) 0.043(4) 0.016(3) -0.001(2) 0.008(2)
C53 0.037(4) 0.049(4) 0.052(4) 0.015(3) -0.004(3) 0.018(3)
C54 0.058(5) 0.063(5) 0.076(6) 0.021(4) -0.030(4) 0.014(4)
C55 0.031(4) 0.071(6) 0.120(8) 0.042(6) -0.014(5) 0.016(4)
C56 0.031(4) 0.065(5) 0.108(7) 0.050(5) 0.016(4) 0.023(4)
C57 0.034(3) 0.038(3) 0.061(4) 0.022(3) 0.009(3) 0.014(3)
C58 0.028(3) 0.031(3) 0.023(3) 0.001(2) -0.006(2) 0.014(2)
C59 0.035(3) 0.046(4) 0.027(3) 0.003(3) 0.000(3) 0.007(3)
C60 0.059(5) 0.069(5) 0.031(4) 0.014(3) 0.007(3) 0.023(4)
C61 0.050(4) 0.079(5) 0.022(3) 0.000(3) -0.007(3) 0.029(4)
C62 0.033(4) 0.091(6) 0.035(4) -0.004(4) -0.010(3) 0.018(4)
C63 0.027(3) 0.058(4) 0.028(3) -0.002(3) -0.004(2) 0.007(3)
C64 0.016(2) 0.030(3) 0.024(3) 0.001(2) -0.003(2) 0.005(2)
C65 0.028(3) 0.036(3) 0.036(3) 0.001(3) -0.004(2) 0.009(2)
C66 0.020(3) 0.050(4) 0.053(4) -0.005(3) -0.001(3) 0.008(3)
C67 0.020(3) 0.052(4) 0.047(4) -0.008(3) 0.010(3) -0.008(3)
C68 0.037(3) 0.039(3) 0.033(3) 0.007(3) 0.010(3) -0.006(3)
C69 0.027(3) 0.025(3) 0.033(3) 0.002(2) -0.003(2) 0.002(2)

loop_
_atom_type_symbol
_atom_type_description
_atom_type_scat_dispersion_real
_atom_type_scat_dispersion_imag
_atom_type_scat_source
C C 0.0033 0.0016 'International Tables Vol C Tables 4.2.6.8 and 6.1.1.4'
H H 0.0000 0.0000 'International Tables Vol C Tables 4.2.6.8 and 6.1.1.4'
Al Al 0.0645 0.0514 'International Tables Vol C Tables 4.2.6.8 and 6.1.1.4'
P P 0.1023 0.0942 'International Tables Vol C Tables 4.2.6.8 and 6.1.1.4'
O O 0.0106 0.0060 'International Tables Vol C Tables 4.2.6.8 and 6.1.1.4'

loop_
_geom_angle_atom_site_label_1
_geom_angle_atom_site_label_2
_geom_angle_atom_site_label_3
_geom_angle
C34 P1 C2 106.2(2)
C34 P1 C40 103.0(2)
C2 P1 C40 103.5(2)
C34 P1 Al 122.11(17)
C2 P1 Al 91.69(17)
C40 P1 Al 125.95(17)
C13 P2 C52 105.6(3)
C13 P2 C46 101.3(3)
C52 P2 C46 103.6(3)
C13 P2 Al 90.65(19)
C52 P2 Al 121.0(2)
C46 P2 Al 128.7(2)
C24 P3 C58 103.4(2)
C24 P3 C64 106.0(3)
C58 P3 C64 103.6(3)
C24 P3 Al 91.32(18)
C58 P3 Al 125.1(2)
C64 P3 Al 122.70(18)
O2 Al O3 99.91(18)
O2 Al O1 98.28(18)
O3 Al O1 98.67(18)
O2 Al P1 167.30(14)
O3 Al P1 92.77(14)
O1 Al P1 78.98(13)
O2 Al P3 92.94(14)
O3 Al P3 79.52(13)
O1 Al P3 168.77(14)
P1 Al P3 90.00(8)
O2 Al P2 77.65(14)
O3 Al P2 171.56(14)
O1 Al P2 89.69(14)
P1 Al P2 89.88(7)
P3 Al P2 92.48(7)
C1 O1 Al 130.7(3)
C12 O2 Al 131.9(3)
C23 O3 Al 131.5(3)
O1 C1 C2 121.3(4)
O1 C1 C7 119.7(4)
C2 C1 C7 119.0(5)
C3 C2 C1 121.5(5)
C3 C2 P1 123.7(4)
C1 C2 P1 114.8(4)
C4 C3 C2 120.8(5)
C4 C3 H3 119.6
C2 C3 H3 119.6
C3 C4 C6 117.2(5)
C3 C4 C5 121.9(5)
C6 C4 C5 120.9(5)
C4 C5 H5A 109.5
C4 C5 H5B 109.5
H5A C5 H5B 109.5
C4 C5 H5C 109.5
H5A C5 H5C 109.5
H5B C5 H5C 109.5
C7 C6 C4 124.6(5)
C7 C6 H6 117.7
C4 C6 H6 117.7
C6 C7 C1 116.9(5)
C6 C7 C8 122.1(5)
C1 C7 C8 120.9(5)
C11 C8 C7 111.1(5)
C11 C8 C9 107.1(5)
C7 C8 C9 111.8(5)
C11 C8 C10 111.2(5)
C7 C8 C10 108.3(5)
C9 C8 C10 107.3(5)
C8 C9 H9A 109.5
C8 C9 H9B 109.5
H9A C9 H9B 109.5
C8 C9 H9C 109.5
H9A C9 H9C 109.5
H9B C9 H9C 109.5
C8 C10 H10A 109.5
C8 C10 H10B 109.5
H10A C10 H10B 109.5
C8 C10 H10C 109.5
H10A C10 H10C 109.5
H10B C10 H10C 109.5
C8 C11 H11A 109.5
C8 C11 H11B 109.5
H11A C11 H11B 109.5
C8 C11 H11C 109.5
H11A C11 H11C 109.5
H11B C11 H11C 109.5
O2 C12 C13 120.1(5)
O2 C12 C18 120.5(5)
C13 C12 C18 119.4(5)
C12 C13 C14 120.8(5)
C12 C13 P2 115.9(4)
C14 C13 P2 123.3(4)
C15 C14 C13 120.6(6)
C15 C14 H14 119.7
C13 C14 H14 119.7
C14 C15 C17 117.7(6)
C14 C15 C16 120.6(6)
C17 C15 C16 121.7(6)
C15 C16 H16A 109.5
C15 C16 H16B 109.5
H16A C16 H16B 109.5
C15 C16 H16C 109.5
H16A C16 H16C 109.5
H16B C16 H16C 109.5
C18 C17 C15 125.1(6)
C18 C17 H17 117.5
C15 C17 H17 117.5
C17 C18 C12 116.5(5)
C17 C18 C19 122.3(5)
C12 C18 C19 121.1(5)
C20 C19 C18 108.6(5)
C20 C19 C21 108.4(5)
C18 C19 C21 111.5(5)
C20 C19 C22 110.0(5)
C18 C19 C22 111.2(5)
C21 C19 C22 107.2(5)
C19 C20 H20A 109.5
C19 C20 H20B 109.5
H20A C20 H20B 109.5
C19 C20 H20C 109.5
H20A C20 H20C 109.5
H20B C20 H20C 109.5
C19 C21 H21A 109.5
C19 C21 H21B 109.5
H21A C21 H21B 109.5
C19 C21 H21C 109.5
H21A C21 H21C 109.5
H21B C21 H21C 109.5
C19 C22 H22A 109.5
C19 C22 H22B 109.5
H22A C22 H22B 109.5
C19 C22 H22C 109.5
H22A C22 H22C 109.5
H22B C22 H22C 109.5
O3 C23 C24 120.0(5)
O3 C23 C29 120.5(5)
C24 C23 C29 119.5(5)
C25 C24 C23 120.7(5)
C25 C24 P3 122.9(4)
C23 C24 P3 116.2(4)
C26 C25 C24 120.2(5)
C26 C25 H25 119.9
C24 C25 H25 119.9
C25 C26 C28 118.4(5)
C25 C26 C27 121.2(6)
C28 C26 C27 120.3(5)
C26 C27 H27A 109.5
C26 C27 H27B 109.5
H27A C27 H27B 109.5
C26 C27 H27C 109.5
H27A C27 H27C 109.5
H27B C27 H27C 109.5
C26 C28 C29 124.0(5)
C26 C28 H28 118.0
C29 C28 H28 118.0
C28 C29 C23 117.1(5)
C28 C29 C30 121.5(5)
C23 C29 C30 121.4(5)
C33 C30 C29 112.5(5)
C33 C30 C31 107.5(5)
C29 C30 C31 110.9(5)
C33 C30 C32 107.6(5)
C29 C30 C32 107.9(5)
C31 C30 C32 110.4(5)
C30 C31 H31A 109.5
C30 C31 H31B 109.5
H31A C31 H31B 109.5
C30 C31 H31C 109.5
H31A C31 H31C 109.5
H31B C31 H31C 109.5
C30 C32 H32A 109.5
C30 C32 H32B 109.5
H32A C32 H32B 109.5
C30 C32 H32C 109.5
H32A C32 H32C 109.5
H32B C32 H32C 109.5
C30 C33 H33A 109.5
C30 C33 H33B 109.5
H33A C33 H33B 109.5
C30 C33 H33C 109.5
H33A C33 H33C 109.5
H33B C33 H33C 109.5
C35 C34 C39 118.4(5)
C35 C34 P1 122.6(4)
C39 C34 P1 119.0(4)
C36 C35 C34 120.0(5)
C36 C35 H35 120.0
C34 C35 H35 120.0
C37 C36 C35 120.7(5)
C37 C36 H36 119.6
C35 C36 H36 119.6
C38 C37 C36 119.9(5)
C38 C37 H37 120.1
C36 C37 H37 120.1
C37 C38 C39 119.9(5)
C37 C38 H38 120.1
C39 C38 H38 120.1
C38 C39 C34 121.0(5)
C38 C39 H39 119.5
C34 C39 H39 119.5
C41 C40 C45 119.0(5)
C41 C40 P1 123.3(4)
C45 C40 P1 117.8(4)
C40 C41 C42 120.6(5)
C40 C41 H41 119.7
C42 C41 H41 119.7
C43 C42 C41 119.7(5)
C43 C42 H42 120.1
C41 C42 H42 120.1
C44 C43 C42 120.0(5)
C44 C43 H43 120.0
C42 C43 H43 120.0
C43 C44 C45 120.5(5)
C43 C44 H44 119.8
C45 C44 H44 119.8
C44 C45 C40 120.2(5)
C44 C45 H45 119.9
C40 C45 H45 119.9
C47 C46 C51 118.8(6)
C47 C46 P2 118.2(4)
C51 C46 P2 122.8(5)
C46 C47 C48 120.5(6)
C46 C47 H47 119.8
C48 C47 H47 119.8
C49 C48 C47 119.8(7)
C49 C48 H48 120.1
C47 C48 H48 120.1
C50 C49 C48 120.2(6)
C50 C49 H49 119.9
C48 C49 H49 119.9
C49 C50 C51 120.2(6)
C49 C50 H50 119.9
C51 C50 H50 119.9
C50 C51 C46 120.5(6)
C50 C51 H51 119.7
C46 C51 H51 119.7
C53 C52 C57 119.7(6)
C53 C52 P2 120.8(5)
C57 C52 P2 119.3(5)
C52 C53 C54 119.7(7)
C52 C53 H53 120.2
C54 C53 H53 120.2
C55 C54 C53 119.9(8)
C55 C54 H54 120.1
C53 C54 H54 120.1
C56 C55 C54 120.5(7)
C56 C55 H55 119.7
C54 C55 H55 119.7
C55 C56 C57 120.2(7)
C55 C56 H56 119.9
C57 C56 H56 119.9
C56 C57 C52 120.0(7)
C56 C57 H57 120.0
C52 C57 H57 120.0
C59 C58 C63 118.7(5)
C59 C58 P3 118.5(4)
C63 C58 P3 122.7(5)
C58 C59 C60 120.9(6)
C58 C59 H59 119.5
C60 C59 H59 119.5
C61 C60 C59 119.6(7)
C61 C60 H60 120.2
C59 C60 H60 120.2
C78 C77 C76 122.5(9)
C78 C77 H77 118.7
C76 C77 H77 118.7
C60 C61 C62 120.6(6)
C60 C61 H61 119.7
C62 C61 H61 119.7
C61 C62 C63 120.0(6)
C61 C62 H62 120.0
C63 C62 H62 120.0
C62 C63 C58 120.1(6)
C62 C63 H63 119.9
C58 C63 H63 119.9
C69 C64 C65 119.0(5)
C69 C64 P3 122.2(4)
C65 C64 P3 118.7(4)
C66 C65 C64 119.8(6)
C66 C65 H65 120.1
C64 C65 H65 120.1
C67 C66 C65 121.0(6)
C67 C66 H66 119.5
C65 C66 H66 119.5
C68 C67 C66 119.9(6)
C68 C67 H67 120.1
C66 C67 H67 120.1
C67 C68 C69 120.6(6)
C67 C68 H68 119.7
C69 C68 H68 119.7
C64 C69 C68 119.8(5)
C64 C69 H69 120.1
C68 C69 H69 120.1
C71 C70 C75 123.4(10)
C71 C70 H70 118.3
C75 C70 H70 118.3
C70 C71 C72 118.5(9)
C70 C71 H71 120.7
C72 C71 H71 120.7
C73 C72 C71 118.6(10)
C73 C72 H72 120.7
C71 C72 H72 120.7
C74 C73 C72 121.3(11)
C74 C73 H73 119.3
C72 C73 H73 119.3
C73 C74 C75 121.6(11)
C73 C74 H74 119.2
C75 C74 H74 119.2
C74 C75 C70 116.4(10)
C74 C75 H75 121.8
C70 C75 H75 121.8
C77 C76 C81 118.3(9)
C77 C76 H76 120.9
C81 C76 H76 120.9
C77 C78 C79 119.2(8)
C77 C78 H78 120.4
C79 C78 H78 120.4
C80 C79 C78 119.4(9)
C80 C79 H79 120.3
C78 C79 H79 120.3
C81 C80 C79 121.0(9)
C81 C80 H80 119.5
C79 C80 H80 119.5
C80 C81 C76 119.7(9)
C80 C81 H81 120.2
C76 C81 H81 120.2
C83 C82 C87 119.9(12)
C83 C82 H82 120.1
C87 C82 H82 120.1
C84 C83 C82 120.3(11)
C84 C83 H83 119.8
C82 C83 H83 119.8
C83 C84 C85 121.8(11)
C83 C84 H84 119.1
C85 C84 H84 119.1
C86 C85 C84 119.4(12)
C86 C85 H85 120.3
C84 C85 H85 120.3
C85 C86 C87 119.6(12)
C85 C86 H86 120.2
C87 C86 H86 120.2
C82 C87 C86 118.9(13)
C82 C87 H87 120.5
C86 C87 H87 120.5
C89 C88 C93 119.0(12)
C89 C88 H88 120.5
C93 C88 H88 120.5
C90 C89 C88 121.4(11)
C90 C89 H89 119.3
C88 C89 H89 119.3
C89 C90 C91 121.0(10)
C89 C90 H90 119.5
C91 C90 H90 119.5
C90 C91 C92 119.3(10)
C90 C91 H91 120.3
C92 C91 H91 120.3
C91 C92 C93 119.4(11)
C91 C92 H92 120.3
C93 C92 H92 120.3
C88 C93 C92 119.7(12)
C88 C93 H93 120.2
C92 C93 H93 120.2
C99 C94 C95 117(3)
C99 C94 H94 121.4
C95 C94 H94 121.4
C94 C95 C96 118(3)
C94 C95 H95 120.8
C96 C95 H95 120.8
C97 C96 C95 119(2)
C97 C96 H96 120.4
C95 C96 H96 120.4
C96 C97 C98 122.3(17)
C96 C97 H97 118.8
C98 C97 H97 118.8
C99 C98 C97 119.8(15)
C99 C98 H98 120.1
C97 C98 H98 120.1
C98 C99 C94 121.9(19)
C98 C99 H99 119.1
C94 C99 H99 119.1

loop_
_geom_bond_atom_site_label_1
_geom_bond_atom_site_label_2
_geom_bond_distance
P1 C34 1.818(5)
P1 C2 1.821(5)
P1 C40 1.833(5)
P1 Al 2.647(2)
P2 C13 1.816(6)
P2 C52 1.834(6)
P2 C46 1.843(6)
P2 Al 2.714(2)
P3 C24 1.813(5)
P3 C58 1.829(5)
P3 C64 1.834(5)
P3 Al 2.659(3)
Al O2 1.783(4)
Al O3 1.787(4)
Al O1 1.791(4)
O1 C1 1.335(6)
O2 C12 1.346(6)
O3 C23 1.343(6)
C1 C2 1.395(7)
C1 C7 1.428(7)
C2 C3 1.394(7)
C3 C4 1.381(7)
C3 H3 0.9500
C4 C6 1.395(8)
C4 C5 1.506(8)
C5 H5A 0.9800
C5 H5B 0.9800
C5 H5C 0.9800
C6 C7 1.387(7)
C6 H6 0.9500
C7 C8 1.538(7)
C8 C11 1.527(9)
C8 C9 1.538(8)
C8 C10 1.546(9)
C9 H9A 0.9800
C9 H9B 0.9800
C9 H9C 0.9800
C10 H10A 0.9800
C10 H10B 0.9800
C10 H10C 0.9800
C11 H11A 0.9800
C11 H11B 0.9800
C11 H11C 0.9800
C12 C13 1.403(8)
C12 C18 1.433(7)
C13 C14 1.405(8)
C14 C15 1.369(9)
C14 H14 0.9500
C15 C17 1.396(9)
C15 C16 1.524(10)
C16 H16A 0.9800
C16 H16B 0.9800
C16 H16C 0.9800
C17 C18 1.376(8)
C17 H17 0.9500
C18 C19 1.538(8)
C19 C20 1.524(9)
C19 C21 1.540(9)
C19 C22 1.540(9)
C20 H20A 0.9800
C20 H20B 0.9800
C20 H20C 0.9800
C21 H21A 0.9800
C21 H21B 0.9800
C21 H21C 0.9800
C22 H22A 0.9800
C22 H22B 0.9800
C22 H22C 0.9800
C23 C24 1.407(7)
C23 C29 1.419(7)
C24 C25 1.406(7)
C25 C26 1.378(8)
C25 H25 0.9500
C26 C28 1.386(8)
C26 C27 1.525(8)
C27 H27A 0.9800
C27 H27B 0.9800
C27 H27C 0.9800
C28 C29 1.394(8)
C28 H28 0.9500
C29 C30 1.535(7)
C30 C33 1.532(8)
C30 C31 1.537(9)
C30 C32 1.542(9)
C31 H31A 0.9800
C31 H31B 0.9800
C31 H31C 0.9800
C32 H32A 0.9800
C32 H32B 0.9800
C32 H32C 0.9800
C33 H33A 0.9800
C33 H33B 0.9800
C33 H33C 0.9800
C34 C35 1.390(7)
C34 C39 1.400(7)
C35 C36 1.387(8)
C35 H35 0.9500
C36 C37 1.381(8)
C36 H36 0.9500
C37 C38 1.375(8)
C37 H37 0.9500
C38 C39 1.380(7)
C38 H38 0.9500
C39 H39 0.9500
C40 C41 1.383(7)
C40 C45 1.399(7)
C41 C42 1.392(8)
C41 H41 0.9500
C42 C43 1.385(8)
C42 H42 0.9500
C43 C44 1.377(9)
C43 H43 0.9500
C44 C45 1.379(8)
C44 H44 0.9500
C45 H45 0.9500
C46 C47 1.382(9)
C46 C51 1.393(8)
C47 C48 1.395(9)
C47 H47 0.9500
C48 C49 1.377(10)
C48 H48 0.9500
C49 C50 1.370(11)
C49 H49 0.9500
C50 C51 1.382(9)
C50 H50 0.9500
C51 H51 0.9500
C52 C53 1.385(9)
C52 C57 1.395(9)
C53 C54 1.398(10)
C53 H53 0.9500
C54 C55 1.380(13)
C54 H54 0.9500
C55 C56 1.372(13)
C55 H55 0.9500
C56 C57 1.384(10)
C56 H56 0.9500
C57 H57 0.9500
C58 C59 1.380(8)
C58 C63 1.395(8)
C59 C60 1.391(9)
C59 H59 0.9500
C60 C61 1.370(10)
C60 H60 0.9500
C77 C78 1.346(11)
C77 C76 1.355(12)
C77 H77 0.9500
C61 C62 1.373(11)
C61 H61 0.9500
C62 C63 1.390(9)
C62 H62 0.9500
C63 H63 0.9500
C64 C69 1.391(8)
C64 C65 1.407(8)
C65 C66 1.387(9)
C65 H65 0.9500
C66 C67 1.375(10)
C66 H66 0.9500
C67 C68 1.369(10)
C67 H67 0.9500
C68 C69 1.404(8)
C68 H68 0.9500
C69 H69 0.9500
C70 C71 1.352(12)
C70 C75 1.385(13)
C70 H70 0.9500
C71 C72 1.387(13)
C71 H71 0.9500
C72 C73 1.376(15)
C72 H72 0.9500
C73 C74 1.343(15)
C73 H73 0.9500
C74 C75 1.371(14)
C74 H74 0.9500
C75 H75 0.9500
C76 C81 1.393(13)
C76 H76 0.9500
C78 C79 1.374(12)
C78 H78 0.9500
C79 C80 1.371(13)
C79 H79 0.9500
C80 C81 1.349(13)
C80 H80 0.9500
C81 H81 0.9500
C82 C83 1.344(15)
C82 C87 1.372(16)
C82 H82 0.9500
C83 C84 1.327(14)
C83 H83 0.9500
C84 C85 1.356(14)
C84 H84 0.9500
C85 C86 1.344(15)
C85 H85 0.9500
C86 C87 1.393(16)
C86 H86 0.9500
C87 H87 0.9500
C88 C89 1.352(15)
C88 C93 1.362(15)
C88 H88 0.9500
C89 C90 1.324(13)
C89 H89 0.9500
C90 C91 1.348(13)
C90 H90 0.9500
C91 C92 1.368(14)
C91 H91 0.9500
C92 C93 1.379(15)
C92 H92 0.9500
C93 H93 0.9500
C94 C99 1.37(3)
C94 C95 1.40(3)
C94 H94 0.9500
C95 C96 1.46(3)
C95 H95 0.9500
C96 C97 1.28(2)
C96 H96 0.9500
C97 C98 1.357(18)
C97 H97 0.9500
C98 C99 1.356(18)
C98 H98 0.9500
C99 H99 0.9500

loop_
_geom_torsion_atom_site_label_1
_geom_torsion_atom_site_label_2
_geom_torsion_atom_site_label_3
_geom_torsion_atom_site_label_4
_geom_torsion
C34 P1 Al O2 21.7(7)
C2 P1 Al O2 -88.8(7)
C40 P1 Al O2 163.2(6)
C34 P1 Al O3 -161.4(2)
C2 P1 Al O3 88.2(2)
C40 P1 Al O3 -19.9(2)
C34 P1 Al O1 100.3(2)
C2 P1 Al O1 -10.1(2)
C40 P1 Al O1 -118.2(2)
C34 P1 Al P3 -81.9(2)
C2 P1 Al P3 167.72(16)
C40 P1 Al P3 59.6(2)
C34 P1 Al P2 10.6(2)
C2 P1 Al P2 -99.80(17)
C40 P1 Al P2 152.11(19)
C24 P3 Al O2 94.2(2)
C58 P3 Al O2 -13.2(3)
C64 P3 Al O2 -155.8(2)
C24 P3 Al O3 -5.4(2)
C58 P3 Al O3 -112.8(3)
C64 P3 Al O3 104.7(3)
C24 P3 Al O1 -87.1(8)
C58 P3 Al O1 165.5(7)
C64 P3 Al O1 23.0(8)
C24 P3 Al P1 -98.18(18)
C58 P3 Al P1 154.4(2)
C64 P3 Al P1 11.9(2)
C24 P3 Al P2 171.93(18)
C58 P3 Al P2 64.5(2)
C64 P3 Al P2 -78.0(2)
C13 P2 Al O2 -11.7(2)
C52 P2 Al O2 96.9(3)
C46 P2 Al O2 -116.8(3)
C13 P2 Al O3 -85.8(10)
C52 P2 Al O3 22.8(10)
C46 P2 Al O3 169.2(10)
C13 P2 Al O1 86.8(2)
C52 P2 Al O1 -164.5(3)
C46 P2 Al O1 -18.2(3)
C13 P2 Al P1 165.80(18)
C52 P2 Al P1 -85.5(2)
C46 P2 Al P1 60.8(2)
C13 P2 Al P3 -104.21(19)
C52 P2 Al P3 4.5(2)
C46 P2 Al P3 150.8(2)
O2 Al O1 C1 -175.4(4)
O3 Al O1 C1 -74.0(4)
P1 Al O1 C1 17.1(4)
P3 Al O1 C1 5.8(10)
P2 Al O1 C1 107.1(4)
O3 Al O2 C12 -167.1(4)
O1 Al O2 C12 -66.8(5)
P1 Al O2 C12 9.8(10)
P3 Al O2 C12 113.0(4)
P2 Al O2 C12 21.1(4)
O2 Al O3 C23 -78.7(5)
O1 Al O3 C23 -178.8(4)
P1 Al O3 C23 101.9(4)
P3 Al O3 C23 12.5(4)
P2 Al O3 C23 -6.2(13)
Al O1 C1 C2 -18.4(7)
Al O1 C1 C7 161.9(4)
O1 C1 C2 C3 -178.5(4)
C7 C1 C2 C3 1.2(7)
O1 C1 C2 P1 3.1(6)
C7 C1 C2 P1 -177.1(4)
C34 P1 C2 C3 63.4(5)
C40 P1 C2 C3 -44.7(5)
Al P1 C2 C3 -172.3(4)
C34 P1 C2 C1 -118.3(4)
C40 P1 C2 C1 133.6(4)
Al P1 C2 C1 5.9(4)
C1 C2 C3 C4 -0.9(7)
P1 C2 C3 C4 177.3(4)
C2 C3 C4 C6 0.4(7)
C2 C3 C4 C5 -178.5(5)
C3 C4 C6 C7 -0.3(8)
C5 C4 C6 C7 178.6(5)
C4 C6 C7 C1 0.6(8)
C4 C6 C7 C8 -176.8(5)
O1 C1 C7 C6 178.7(4)
C2 C1 C7 C6 -1.0(7)
O1 C1 C7 C8 -3.8(7)
C2 C1 C7 C8 176.5(5)
C6 C7 C8 C11 -125.0(6)
C1 C7 C8 C11 57.6(7)
C6 C7 C8 C9 -5.5(8)
C1 C7 C8 C9 177.1(5)
C6 C7 C8 C10 112.6(6)
C1 C7 C8 C10 -64.8(6)
Al O2 C12 C13 -23.3(7)
Al O2 C12 C18 157.7(4)
O2 C12 C13 C14 -178.5(5)
C18 C12 C13 C14 0.5(8)
O2 C12 C13 P2 4.6(7)
C18 C12 C13 P2 -176.4(4)
C52 P2 C13 C12 -116.2(4)
C46 P2 C13 C12 136.1(4)
Al P2 C13 C12 6.3(4)
C52 P2 C13 C14 67.0(6)
C46 P2 C13 C14 -40.8(6)
Al P2 C13 C14 -170.5(5)
C12 C13 C14 C15 -0.3(9)
P2 C13 C14 C15 176.4(5)
C13 C14 C15 C17 -0.7(10)
C13 C14 C15 C16 -178.8(7)
C14 C15 C17 C18 1.7(11)
C16 C15 C17 C18 179.7(7)
C15 C17 C18 C12 -1.5(10)
C15 C17 C18 C19 -176.4(6)
O2 C12 C18 C17 179.3(5)
C13 C12 C18 C17 0.3(8)
O2 C12 C18 C19 -5.7(8)
C13 C12 C18 C19 175.3(5)
C17 C18 C19 C20 111.7(6)
C12 C18 C19 C20 -63.0(7)
C17 C18 C19 C21 -7.7(8)
C12 C18 C19 C21 177.6(5)
C17 C18 C19 C22 -127.2(6)
C12 C18 C19 C22 58.1(7)
Al O3 C23 C24 -16.0(7)
Al O3 C23 C29 164.2(4)
O3 C23 C24 C25 -177.5(5)
C29 C23 C24 C25 2.3(8)
O3 C23 C24 P3 6.9(7)
C29 C23 C24 P3 -173.3(4)
C58 P3 C24 C25 -48.3(5)
C64 P3 C24 C25 60.4(5)
Al P3 C24 C25 -174.9(5)
C58 P3 C24 C23 127.2(4)
C64 P3 C24 C23 -124.1(4)
Al P3 C24 C23 0.6(4)
C23 C24 C25 C26 -0.7(9)
P3 C24 C25 C26 174.6(5)
C24 C25 C26 C28 -0.1(9)
C24 C25 C26 C27 -177.7(6)
C25 C26 C28 C29 -0.8(10)
C27 C26 C28 C29 176.8(6)
C26 C28 C29 C23 2.4(9)
C26 C28 C29 C30 -176.0(6)
O3 C23 C29 C28 176.7(5)
C24 C23 C29 C28 -3.1(8)
O3 C23 C29 C30 -4.9(8)
C24 C23 C29 C30 175.3(5)
C28 C29 C30 C33 -0.1(8)
C23 C29 C30 C33 -178.4(5)
C28 C29 C30 C31 -120.4(6)
C23 C29 C30 C31 61.2(7)
C28 C29 C30 C32 118.5(6)
C23 C29 C30 C32 -59.8(7)
C2 P1 C34 C35 15.2(5)
C40 P1 C34 C35 123.6(5)
Al P1 C34 C35 -87.5(5)
C2 P1 C34 C39 -165.5(4)
C40 P1 C34 C39 -57.0(5)
Al P1 C34 C39 91.9(4)
C39 C34 C35 C36 0.8(9)
P1 C34 C35 C36 -179.8(5)
C34 C35 C36 C37 1.2(10)
C35 C36 C37 C38 -1.8(11)
C36 C37 C38 C39 0.3(10)
C37 C38 C39 C34 1.8(9)
C35 C34 C39 C38 -2.3(8)
P1 C34 C39 C38 178.3(4)
C34 P1 C40 C41 -11.7(5)
C2 P1 C40 C41 98.8(5)
Al P1 C40 C41 -159.0(4)
C34 P1 C40 C45 167.2(4)
C2 P1 C40 C45 -82.3(4)
Al P1 C40 C45 20.0(5)
C45 C40 C41 C42 -1.0(8)
P1 C40 C41 C42 178.0(4)
C40 C41 C42 C43 0.5(9)
C41 C42 C43 C44 0.1(9)
C42 C43 C44 C45 -0.1(9)
C43 C44 C45 C40 -0.3(9)
C41 C40 C45 C44 0.9(8)
P1 C40 C45 C44 -178.1(4)
C13 P2 C46 C47 -88.5(5)
C52 P2 C46 C47 162.2(5)
Al P2 C46 C47 11.5(6)
C13 P2 C46 C51 85.5(5)
C52 P2 C46 C51 -23.7(5)
Al P2 C46 C51 -174.4(4)
C51 C46 C47 C48 0.2(9)
P2 C46 C47 C48 174.5(5)
C46 C47 C48 C49 -0.9(11)
C47 C48 C49 C50 0.3(11)
C48 C49 C50 C51 1.0(11)
C49 C50 C51 C46 -1.7(10)
C47 C46 C51 C50 1.1(9)
P2 C46 C51 C50 -172.9(5)
C13 P2 C52 C53 24.4(6)
C46 P2 C52 C53 130.4(5)
Al P2 C52 C53 -76.1(6)
C13 P2 C52 C57 -160.2(5)
C46 P2 C52 C57 -54.1(5)
Al P2 C52 C57 99.4(5)
C57 C52 C53 C54 -0.5(10)
P2 C52 C53 C54 175.0(6)
C52 C53 C54 C55 0.6(12)
C53 C54 C55 C56 0.7(13)
C54 C55 C56 C57 -2.0(13)
C55 C56 C57 C52 2.1(11)
C53 C52 C57 C56 -0.8(10)
P2 C52 C57 C56 -176.4(5)
C24 P3 C58 C59 -90.7(5)
C64 P3 C58 C59 158.8(5)
Al P3 C58 C59 10.6(6)
C24 P3 C58 C63 87.2(5)
C64 P3 C58 C63 -23.2(6)
Al P3 C58 C63 -171.5(4)
C63 C58 C59 C60 1.2(10)
P3 C58 C59 C60 179.2(5)
C58 C59 C60 C61 -0.3(11)
C59 C60 C61 C62 -0.9(12)
C60 C61 C62 C63 1.3(12)
C61 C62 C63 C58 -0.4(11)
C59 C58 C63 C62 -0.8(10)
P3 C58 C63 C62 -178.8(6)
C24 P3 C64 C69 23.7(5)
C58 P3 C64 C69 132.2(5)
Al P3 C64 C69 -78.6(5)
C24 P3 C64 C65 -160.0(4)
C58 P3 C64 C65 -51.5(5)
Al P3 C64 C65 97.7(4)
C69 C64 C65 C66 -0.9(8)
P3 C64 C65 C66 -177.3(5)
C64 C65 C66 C67 0.9(9)
C65 C66 C67 C68 -0.1(10)
C66 C67 C68 C69 -0.8(10)
C65 C64 C69 C68 0.1(8)
P3 C64 C69 C68 176.4(4)
C67 C68 C69 C64 0.8(9)
C75 C70 C71 C72 -0.8(16)
C70 C71 C72 C73 3.5(15)
C71 C72 C73 C74 -4.3(18)
C72 C73 C74 C75 2.2(19)
C73 C74 C75 C70 0.5(17)
C71 C70 C75 C74 -1.3(16)
C78 C77 C76 C81 1.1(15)
C76 C77 C78 C79 -0.6(14)
C77 C78 C79 C80 -0.5(14)
C78 C79 C80 C81 1.1(15)
C79 C80 C81 C76 -0.7(16)
C77 C76 C81 C80 -0.4(15)
C87 C82 C83 C84 1.0(19)
C82 C83 C84 C85 -0.2(18)
C83 C84 C85 C86 -0.1(19)
C84 C85 C86 C87 -0.4(19)
C83 C82 C87 C86 -1(2)
C85 C86 C87 C82 1(2)
C93 C88 C89 C90 2.6(19)
C88 C89 C90 C91 -1.4(18)
C89 C90 C91 C92 0.4(17)
C90 C91 C92 C93 -0.6(18)
C89 C88 C93 C92 -2.8(19)
C91 C92 C93 C88 1.8(19)
C99 C94 C95 C96 0(4)
C94 C95 C96 C97 9(4)
C95 C96 C97 C98 -12(3)
C96 C97 C98 C99 5(3)
C97 C98 C99 C94 5(3)
C95 C94 C99 C98 -7(4)
